data_4512131
loop_
_publ_author_name
'Hawes, Chris S.'
'Moubaraki, Boujemaa'
'Murray, Keith S.'
'Kruger, Paul E.'
'Turner, David R.'
'Batten, Stuart R.'

_publ_section_title
;
 Exploiting the Pyrazole-Carboxylate Mixed Ligand System in the Crystal
 Engineering of Coordination Polymers
;
_journal_issue 11
_journal_name_full 'Crystal Growth &amp; Design'
_journal_page_first 5749
_journal_paper_doi 10.1021/cg501004u
_journal_volume 14
_journal_year 2014
_chemical_formula_moiety 'C21 H25 Co N5 O2'
_chemical_formula_sum 'C21 H25 Co N5 O2'
_chemical_formula_weight 438.39
_chemical_name_systematic
;
 ? 
;
_space_group_crystal_system monoclinic
_space_group_IT_number 14
_space_group_name_Hall '-P 2yn'
_space_group_name_H-M_alt 'P 1 21/n 1'
_symmetry_space_group_name_Hall '-P 2yn'
_symmetry_space_group_name_H-M 'P 1 21/n 1'
_atom_sites_solution_hydrogens geom
_atom_sites_solution_primary iterative
_atom_sites_solution_secondary difmap
_audit_creation_date 2014-05-21
_audit_creation_method
;
Olex2 1.2
(compiled 2014.03.20 svn.r2914 for OlexSys, GUI svn.r4816)
;
_cell_angle_alpha 90.00
_cell_angle_beta 104.00(3)
_cell_angle_gamma 90.00
_cell_formula_units_Z 4
_cell_length_a 10.954(2)
_cell_length_b 13.013(3)
_cell_length_c 14.968(3)
_cell_measurement_temperature 100(2)
_cell_volume 2070.2(8)
_computing_cell_refinement 'XDS (Kabsch, 1993)'
_computing_data_collection 'BluIce (McPhillips, 2002)'
_computing_data_reduction 'XDS (Kabsch, 1993)'
_computing_molecular_graphics 'Olex2 (Dolomanov et al., 2009)'
_computing_publication_material 'Olex2 (Dolomanov et al., 2009)'
_computing_structure_refinement 'XLMP (Sheldrick, 2008)'
_computing_structure_solution 'olex2.solve (Bourhis et al., 2013)'
_diffrn_ambient_temperature 100
_diffrn_measured_fraction_theta_full 0.992
_diffrn_measured_fraction_theta_max 0.848
_diffrn_measurement_device_type 'ADSC Quantum 210r'
_diffrn_measurement_method 'Phi Scan'
_diffrn_radiation_monochromator 'Silicon Double Crystal'
_diffrn_radiation_type synchrotron
_diffrn_radiation_wavelength 0.71090
_diffrn_reflns_av_R_equivalents 0.0813
_diffrn_reflns_av_unetI/netI 0.0443
_diffrn_reflns_limit_h_max 16
_diffrn_reflns_limit_h_min -16
_diffrn_reflns_limit_k_max 18
_diffrn_reflns_limit_k_min -18
_diffrn_reflns_limit_l_max 21
_diffrn_reflns_limit_l_min -21
_diffrn_reflns_number 38473
_diffrn_reflns_theta_full 25.00
_diffrn_reflns_theta_max 31.55
_diffrn_reflns_theta_min 2.08
_diffrn_source 'Australian Synchrotron'
_diffrn_standards_number 0
_exptl_absorpt_coefficient_mu 0.856
_exptl_absorpt_correction_type multi-scan
_exptl_absorpt_process_details 'XScale within XDS'
_exptl_crystal_colour purple
_exptl_crystal_density_diffrn 1.407
_exptl_crystal_density_method 'not measured'
_exptl_crystal_description block
_exptl_crystal_F_000 916
_exptl_crystal_size_max 0.10
_exptl_crystal_size_mid 0.05
_exptl_crystal_size_min 0.04
_refine_diff_density_max 0.339
_refine_diff_density_min -1.068
_refine_diff_density_rms 0.107
_refine_ls_extinction_method none
_refine_ls_goodness_of_fit_ref 1.035
_refine_ls_hydrogen_treatment mixed
_refine_ls_matrix_type full
_refine_ls_number_parameters 269
_refine_ls_number_reflns 5852
_refine_ls_number_restraints 1
_refine_ls_restrained_S_all 1.035
_refine_ls_R_factor_all 0.0775
_refine_ls_R_factor_gt 0.0505
_refine_ls_shift/su_max 0.002
_refine_ls_shift/su_mean 0.000
_refine_ls_structure_factor_coef Fsqd
_refine_ls_weighting_details 'calc w=1/[\s^2^(Fo^2^)+(0.0617P)^2^+1.9260P] where P=(Fo^2^+2Fc^2^)/3'
_refine_ls_weighting_scheme calc
_refine_ls_wR_factor_gt 0.1144
_refine_ls_wR_factor_ref 0.1275
_reflns_number_gt 4318
_reflns_number_total 5852
_reflns_threshold_expression >2sigma(I)
_cod_data_source_file cg501004u_si_002.cif
_cod_data_source_block 3
_cod_depositor_comments
;
The following automatic conversions were performed:

'_exptl_absorpt_correction_type' value 'Multi-Scan' changed to
'multi-scan' according to
/home/saulius/struct/COD-crude-data--automatic-downloads/rss-feeds/ACS/lib/dictionaries/cif_core.dic
dictionary named 'cif_core.dic' version 2.4.2 from 2011-04-26.

Automatic conversion script
Id: cif_fix_values 2827 2014-09-09 07:05:25Z andrius 

 Adding full bibliography for 4512129--4512135.cif.
;
_cod_original_cell_volume 2070.2(7)
_cod_database_code 4512131
_olex2_refinement_description
;
1. Fixed Uiso
 At 1.2 times of:
  All C(H) groups, All C(H,H) groups, All N(H) groups
 At 1.5 times of:
  All C(H,H,H) groups
2. Restrained distances
 N13-H13
 0.91 with sigma of 0.02
3.a Secondary CH2 refined with riding coordinates:
 C9(H9A,H9B), C26(H26A,H26B), C28(H28A,H28B), C29(H29A,H29B)
3.b Aromatic/amide H refined with riding coordinates:
 C21(H21), C22(H22), C23(H23), C25(H25)
3.c Idealised Me refined as rotating group:
 C7(H7A,H7B,H7C), C8(H8A,H8B,H8C), C15(H15A,H15B,H15C), C16(H16A,H16B,H16C)
;

loop_
_space_group_symop_id
_space_group_symop_operation_xyz
1 'x, y, z'
2 '-x+1/2, y+1/2, -z+1/2'
3 '-x, -y, -z'
4 'x-1/2, -y-1/2, z-1/2'

loop_
_atom_site_label
_atom_site_type_symbol
_atom_site_fract_x
_atom_site_fract_y
_atom_site_fract_z
_atom_site_U_iso_or_equiv
_atom_site_adp_type
_atom_site_occupancy
_atom_site_calc_flag
_atom_site_refinement_flags_posn
Co1 Co 1.07102(3) 0.62167(2) 0.98849(2) 0.01889(9) Uani 1 d .
N2 N 0.8919(2) 0.58609(15) 0.93090(13) 0.0197(4) Uani 1 d .
N3 N 0.8326(2) 0.49958(15) 0.95126(13) 0.0202(4) Uani 1 d .
C4 C 0.7091(2) 0.50754(18) 0.91001(16) 0.0216(5) Uani 1 d .
C5 C 0.6865(2) 0.60085(18) 0.86229(16) 0.0211(5) Uani 1 d .
C6 C 0.8048(2) 0.64704(18) 0.87758(16) 0.0209(5) Uani 1 d .
C7 C 0.8386(3) 0.7488(2) 0.84463(19) 0.0286(5) Uani 1 d .
H7A H 0.9128 0.7761 0.8885 0.043 Uiso 1 calc GR
H7B H 0.7680 0.7964 0.8395 0.043 Uiso 1 calc GR
H7C H 0.8573 0.7406 0.7842 0.043 Uiso 1 calc GR
C8 C 0.6194(3) 0.4239(2) 0.9186(2) 0.0333(6) Uani 1 d .
H8A H 0.5954 0.3858 0.8605 0.050 Uiso 1 calc GR
H8B H 0.5442 0.4539 0.9327 0.050 Uiso 1 calc GR
H8C H 0.6598 0.3770 0.9683 0.050 Uiso 1 calc GR
C9 C 0.5631(2) 0.64627(19) 0.80928(17) 0.0237(5) Uani 1 d .
H9A H 0.4957 0.5945 0.8048 0.028 Uiso 1 calc R
H9B H 0.5419 0.7061 0.8435 0.028 Uiso 1 calc R
C10 C 0.5671(2) 0.67996(18) 0.71378(16) 0.0210(5) Uani 1 d .
C11 C 0.5621(2) 0.77960(18) 0.67584(16) 0.0217(5) Uani 1 d .
N12 N 0.5765(2) 0.77407(15) 0.58926(14) 0.0219(4) Uani 1 d .
N13 N 0.5892(2) 0.67290(16) 0.57165(14) 0.0240(4) Uani 1 d D
H13 H 0.611(3) 0.657(3) 0.5177(16) 0.029 Uiso 1 d DR
C14 C 0.5847(2) 0.61489(19) 0.64431(17) 0.0231(5) Uani 1 d .
C15 C 0.5989(3) 0.50117(19) 0.64312(19) 0.0303(6) Uani 1 d .
H15A H 0.5195 0.4686 0.6467 0.045 Uiso 1 calc GR
H15B H 0.6658 0.4797 0.6959 0.045 Uiso 1 calc GR
H15C H 0.6206 0.4803 0.5860 0.045 Uiso 1 calc GR
C16 C 0.5476(3) 0.8810(2) 0.71880(18) 0.0275(5) Uani 1 d .
H16A H 0.6306 0.9124 0.7417 0.041 Uiso 1 calc GR
H16B H 0.5077 0.8709 0.7701 0.041 Uiso 1 calc GR
H16C H 0.4950 0.9262 0.6728 0.041 Uiso 1 calc GR
O17 O 1.14578(18) 0.66616(15) 0.88769(12) 0.0269(4) Uani 1 d .
C18 C 1.1554(2) 0.7592(2) 0.86283(17) 0.0245(5) Uani 1 d .
O19 O 1.13817(19) 0.83606(15) 0.90801(13) 0.0301(4) Uani 1 d .
C20 C 1.1860(2) 0.7776(2) 0.77179(17) 0.0262(5) Uani 1 d .
C21 C 1.2086(3) 0.8787(2) 0.74821(19) 0.0315(6) Uani 1 d .
H21 H 1.2094 0.9328 0.7909 0.038 Uiso 1 calc R
C22 C 1.2298(3) 0.8998(2) 0.6627(2) 0.0345(6) Uani 1 d .
H22 H 1.2453 0.9682 0.6464 0.041 Uiso 1 calc R
C23 C 1.2281(3) 0.8202(3) 0.60093(19) 0.0336(6) Uani 1 d .
H23 H 1.2420 0.8350 0.5420 0.040 Uiso 1 calc R
C24 C 1.2067(3) 0.7191(2) 0.62313(19) 0.0326(6) Uani 1 d .
C25 C 1.1862(3) 0.6979(2) 0.71000(18) 0.0297(6) Uani 1 d .
H25 H 1.1724 0.6293 0.7267 0.036 Uiso 1 calc R
C26 C 1.2078(3) 0.6340(3) 0.5556(2) 0.0392(7) Uani 1 d .
H26A H 1.2011 0.6643 0.4940 0.047 Uiso 1 calc R
H26B H 1.2894 0.5976 0.5737 0.047 Uiso 1 calc R
N27 N 1.1065(2) 0.5596(2) 0.54949(16) 0.0314(5) Uani 1 d .
C28 C 1.1195(3) 0.4743(3) 0.4886(2) 0.0351(6) Uani 1 d .
H28A H 1.2032 0.4420 0.5110 0.042 Uiso 1 calc R
H28B H 1.1140 0.5009 0.4258 0.042 Uiso 1 calc R
C29 C 0.9818(3) 0.6054(2) 0.5149(2) 0.0344(6) Uani 1 d .
H29A H 0.9750 0.6337 0.4525 0.041 Uiso 1 calc R
H29B H 0.9703 0.6626 0.5558 0.041 Uiso 1 calc R

loop_
_atom_site_aniso_label
_atom_site_aniso_U_11
_atom_site_aniso_U_22
_atom_site_aniso_U_33
_atom_site_aniso_U_23
_atom_site_aniso_U_13
_atom_site_aniso_U_12
Co1 0.02425(16) 0.01498(14) 0.01567(14) 0.00047(12) 0.00139(11) -0.00137(12)
N2 0.0242(10) 0.0150(8) 0.0178(9) 0.0011(7) 0.0010(8) -0.0024(7)
N3 0.0255(10) 0.0143(8) 0.0193(9) 0.0016(7) 0.0024(8) 0.0004(7)
C4 0.0237(11) 0.0202(11) 0.0191(10) 0.0024(8) 0.0015(9) -0.0010(9)
C5 0.0247(11) 0.0199(11) 0.0173(10) 0.0013(8) 0.0025(9) 0.0002(8)
C6 0.0258(12) 0.0169(10) 0.0187(10) 0.0013(8) 0.0026(9) 0.0002(8)
C7 0.0296(13) 0.0202(11) 0.0320(13) 0.0073(10) -0.0003(11) -0.0029(10)
C8 0.0288(14) 0.0271(13) 0.0406(15) 0.0101(11) 0.0018(12) -0.0048(11)
C9 0.0247(12) 0.0234(11) 0.0214(11) 0.0054(9) 0.0026(10) 0.0017(9)
C10 0.0203(11) 0.0196(11) 0.0200(10) 0.0020(8) -0.0014(9) 0.0014(8)
C11 0.0246(11) 0.0183(10) 0.0198(10) 0.0009(8) 0.0009(9) 0.0013(9)
N12 0.0276(11) 0.0174(9) 0.0184(9) 0.0020(7) 0.0010(8) 0.0022(8)
N13 0.0330(12) 0.0176(10) 0.0199(9) 0.0007(7) 0.0036(9) 0.0027(8)
C14 0.0262(11) 0.0189(10) 0.0218(10) 0.0025(9) 0.0009(9) 0.0010(9)
C15 0.0409(15) 0.0176(11) 0.0291(13) -0.0001(9) 0.0022(12) 0.0003(10)
C16 0.0355(13) 0.0208(11) 0.0240(11) -0.0002(9) 0.0026(10) 0.0055(11)
O17 0.0342(10) 0.0262(9) 0.0209(8) 0.0041(7) 0.0078(8) -0.0009(8)
C18 0.0237(12) 0.0278(12) 0.0210(11) 0.0050(9) 0.0033(10) -0.0014(9)
O19 0.0376(11) 0.0270(9) 0.0261(9) 0.0015(7) 0.0083(8) -0.0039(8)
C20 0.0252(12) 0.0304(13) 0.0222(11) 0.0059(10) 0.0045(10) -0.0001(10)
C21 0.0308(13) 0.0347(14) 0.0278(12) 0.0081(11) 0.0049(11) -0.0020(12)
C22 0.0352(15) 0.0358(15) 0.0321(14) 0.0121(11) 0.0072(12) -0.0032(12)
C23 0.0306(14) 0.0467(17) 0.0236(12) 0.0095(11) 0.0065(11) -0.0027(12)
C24 0.0308(14) 0.0432(16) 0.0243(12) 0.0029(11) 0.0075(11) 0.0000(12)
C25 0.0305(14) 0.0350(14) 0.0231(12) 0.0054(10) 0.0056(11) -0.0002(11)
C26 0.0406(16) 0.0509(19) 0.0283(13) -0.0021(13) 0.0127(13) -0.0047(14)
N27 0.0319(12) 0.0371(13) 0.0247(10) 0.0012(9) 0.0061(10) 0.0046(10)
C28 0.0331(14) 0.0434(16) 0.0290(14) 0.0010(12) 0.0080(12) 0.0076(13)
C29 0.0373(15) 0.0350(15) 0.0300(13) 0.0033(11) 0.0067(12) 0.0098(12)

loop_
_atom_type_symbol
_atom_type_description
_atom_type_scat_dispersion_real
_atom_type_scat_dispersion_imag
_atom_type_scat_source
C C 0.0033 0.0016 'International Tables Vol C Tables 4.2.6.8 and 6.1.1.4'
H H 0.0000 0.0000 'International Tables Vol C Tables 4.2.6.8 and 6.1.1.4'
Co Co 0.3500 0.9680 'International Tables Vol C Tables 4.2.6.8 and 6.1.1.4'
N N 0.0061 0.0033 'International Tables Vol C Tables 4.2.6.8 and 6.1.1.4'
O O 0.0106 0.0060 'International Tables Vol C Tables 4.2.6.8 and 6.1.1.4'

loop_
_geom_angle_atom_site_label_1
_geom_angle_atom_site_label_2
_geom_angle_atom_site_label_3
_geom_angle
_geom_angle_site_symmetry_1
_geom_angle_site_symmetry_3
N2 Co1 N12 109.06(9) . 4_676
N3 Co1 N2 111.72(8) 3_767 .
N3 Co1 N12 106.13(8) 3_767 4_676
O17 Co1 N2 106.54(8) . .
O17 Co1 N3 107.87(9) . 3_767
O17 Co1 N12 115.60(8) . 4_676
N3 N2 Co1 124.30(15) . .
C6 N2 Co1 126.95(17) . .
C6 N2 N3 108.1(2) . .
N2 N3 Co1 121.62(16) . 3_767
C4 N3 Co1 129.22(16) . 3_767
C4 N3 N2 108.18(19) . .
N3 C4 C5 109.5(2) . .
N3 C4 C8 120.8(2) . .
C5 C4 C8 129.6(2) . .
C4 C5 C9 129.2(2) . .
C6 C5 C4 104.3(2) . .
C6 C5 C9 126.5(2) . .
N2 C6 C5 109.9(2) . .
N2 C6 C7 121.5(2) . .
C5 C6 C7 128.6(2) . .
C6 C7 H7A 109.5 . .
C6 C7 H7B 109.5 . .
C6 C7 H7C 109.5 . .
H7A C7 H7B 109.5 . .
H7A C7 H7C 109.5 . .
H7B C7 H7C 109.5 . .
C4 C8 H8A 109.5 . .
C4 C8 H8B 109.5 . .
C4 C8 H8C 109.5 . .
H8A C8 H8B 109.5 . .
H8A C8 H8C 109.5 . .
H8B C8 H8C 109.5 . .
C5 C9 H9A 109.1 . .
C5 C9 H9B 109.1 . .
H9A C9 H9B 107.8 . .
C10 C9 C5 112.6(2) . .
C10 C9 H9A 109.1 . .
C10 C9 H9B 109.1 . .
C11 C10 C9 130.0(2) . .
C14 C10 C9 125.0(2) . .
C14 C10 C11 104.9(2) . .
C10 C11 C16 129.5(2) . .
N12 C11 C10 109.7(2) . .
N12 C11 C16 120.8(2) . .
C11 N12 Co1 134.02(17) . 4_575
C11 N12 N13 106.31(19) . .
N13 N12 Co1 119.52(16) . 4_575
N12 N13 H13 117(2) . .
C14 N13 N12 111.4(2) . .
C14 N13 H13 131(2) . .
C10 C14 C15 130.4(2) . .
N13 C14 C10 107.7(2) . .
N13 C14 C15 121.9(2) . .
C14 C15 H15A 109.5 . .
C14 C15 H15B 109.5 . .
C14 C15 H15C 109.5 . .
H15A C15 H15B 109.5 . .
H15A C15 H15C 109.5 . .
H15B C15 H15C 109.5 . .
C11 C16 H16A 109.5 . .
C11 C16 H16B 109.5 . .
C11 C16 H16C 109.5 . .
H16A C16 H16B 109.5 . .
H16A C16 H16C 109.5 . .
H16B C16 H16C 109.5 . .
C18 O17 Co1 125.45(18) . .
O17 C18 C20 117.9(2) . .
O19 C18 O17 124.6(2) . .
O19 C18 C20 117.5(2) . .
C21 C20 C18 118.1(2) . .
C25 C20 C18 121.5(2) . .
C25 C20 C21 120.3(2) . .
C20 C21 H21 120.0 . .
C22 C21 C20 120.0(3) . .
C22 C21 H21 120.0 . .
C21 C22 H22 120.3 . .
C21 C22 C23 119.4(3) . .
C23 C22 H22 120.3 . .
C22 C23 H23 119.2 . .
C22 C23 C24 121.6(3) . .
C24 C23 H23 119.2 . .
C23 C24 C25 118.8(3) . .
C23 C24 C26 120.5(3) . .
C25 C24 C26 120.7(3) . .
C20 C25 C24 119.9(3) . .
C20 C25 H25 120.0 . .
C24 C25 H25 120.0 . .
C24 C26 H26A 108.8 . .
C24 C26 H26B 108.8 . .
H26A C26 H26B 107.7 . .
N27 C26 C24 113.7(2) . .
N27 C26 H26A 108.8 . .
N27 C26 H26B 108.8 . .
C26 N27 C28 110.8(2) . .
C26 N27 C29 112.4(2) . .
C28 N27 C29 108.2(2) . .
N27 C28 H28A 109.4 . .
N27 C28 H28B 109.4 . .
N27 C28 C29 111.2(2) . 3_766
H28A C28 H28B 108.0 . .
C29 C28 H28A 109.4 3_766 .
C29 C28 H28B 109.4 3_766 .
N27 C29 C28 110.3(2) . 3_766
N27 C29 H29A 109.6 . .
N27 C29 H29B 109.6 . .
C28 C29 H29A 109.6 3_766 .
C28 C29 H29B 109.6 3_766 .
H29A C29 H29B 108.1 . .

loop_
_geom_bond_atom_site_label_1
_geom_bond_atom_site_label_2
_geom_bond_distance
_geom_bond_site_symmetry_2
Co1 N2 1.997(2) .
Co1 N3 1.989(2) 3_767
Co1 N12 2.019(2) 4_676
Co1 O17 1.9697(19) .
N2 N3 1.370(3) .
N2 C6 1.344(3) .
N3 Co1 1.989(2) 3_767
N3 C4 1.348(3) .
C4 C5 1.400(3) .
C4 C8 1.493(4) .
C5 C6 1.396(3) .
C5 C9 1.513(3) .
C6 C7 1.490(3) .
C7 H7A 0.9800 .
C7 H7B 0.9800 .
C7 H7C 0.9800 .
C8 H8A 0.9800 .
C8 H8B 0.9800 .
C8 H8C 0.9800 .
C9 H9A 0.9900 .
C9 H9B 0.9900 .
C9 C10 1.506(3) .
C10 C11 1.411(3) .
C10 C14 1.390(3) .
C11 N12 1.345(3) .
C11 C16 1.493(3) .
N12 Co1 2.019(2) 4_575
N12 N13 1.356(3) .
N13 H13 0.918(17) .
N13 C14 1.335(3) .
C14 C15 1.489(3) .
C15 H15A 0.9800 .
C15 H15B 0.9800 .
C15 H15C 0.9800 .
C16 H16A 0.9800 .
C16 H16B 0.9800 .
C16 H16C 0.9800 .
O17 C18 1.278(3) .
C18 O19 1.247(3) .
C18 C20 1.499(3) .
C20 C21 1.400(4) .
C20 C25 1.389(4) .
C21 H21 0.9500 .
C21 C22 1.382(4) .
C22 H22 0.9500 .
C22 C23 1.386(5) .
C23 H23 0.9500 .
C23 C24 1.391(4) .
C24 C25 1.399(4) .
C24 C26 1.501(4) .
C25 H25 0.9500 .
C26 H26A 0.9900 .
C26 H26B 0.9900 .
C26 N27 1.459(4) .
N27 C28 1.465(4) .
N27 C29 1.466(4) .
C28 H28A 0.9900 .
C28 H28B 0.9900 .
C28 C29 1.510(4) 3_766
C29 C28 1.510(4) 3_766
C29 H29A 0.9900 .
C29 H29B 0.9900 .

loop_
_geom_hbond_atom_site_label_D
_geom_hbond_atom_site_label_H
_geom_hbond_atom_site_label_A
_geom_hbond_distance_DH
_geom_hbond_distance_HA
_geom_hbond_distance_DA
_geom_hbond_angle_DHA
_geom_hbond_site_symmetry_A
N13 H13 O19 0.918(17) 1.742(19) 2.634(3) 163(3) 4_575

loop_
_geom_torsion_atom_site_label_1
_geom_torsion_atom_site_label_2
_geom_torsion_atom_site_label_3
_geom_torsion_atom_site_label_4
_geom_torsion
_geom_torsion_site_symmetry_1
_geom_torsion_site_symmetry_4
Co1 N2 N3 Co1 -18.9(3) . 3_767
Co1 N2 N3 C4 171.42(16) . .
Co1 N2 C6 C5 -170.88(16) . .
Co1 N2 C6 C7 8.0(3) . .
Co1 N3 C4 C5 -169.01(17) 3_767 .
Co1 N3 C4 C8 10.7(4) 3_767 .
Co1 N12 N13 C14 -176.88(17) 4_575 .
Co1 O17 C18 O19 12.6(4) . .
Co1 O17 C18 C20 -165.69(17) . .
N2 Co1 O17 C18 95.1(2) . .
N2 N3 C4 C5 -0.4(3) . .
N2 N3 C4 C8 179.3(2) . .
N3 Co1 N2 N3 17.3(2) 3_767 .
N3 Co1 N2 C6 -173.2(2) 3_767 .
N3 Co1 O17 C18 -144.8(2) 3_767 .
N3 N2 C6 C5 0.0(3) . .
N3 N2 C6 C7 178.9(2) . .
N3 C4 C5 C6 0.4(3) . .
N3 C4 C5 C9 -177.0(2) . .
C4 C5 C6 N2 -0.2(3) . .
C4 C5 C6 C7 -179.0(3) . .
C4 C5 C9 C10 -129.2(3) . .
C5 C9 C10 C11 -112.1(3) . .
C5 C9 C10 C14 63.8(3) . .
C6 N2 N3 Co1 169.88(16) . 3_767
C6 N2 N3 C4 0.2(3) . .
C6 C5 C9 C10 53.9(3) . .
C8 C4 C5 C6 -179.2(3) . .
C8 C4 C5 C9 3.3(4) . .
C9 C5 C6 N2 177.3(2) . .
C9 C5 C6 C7 -1.5(4) . .
C9 C10 C11 N12 176.2(2) . .
C9 C10 C11 C16 -1.9(5) . .
C9 C10 C14 N13 -176.9(2) . .
C9 C10 C14 C15 2.4(4) . .
C10 C11 N12 Co1 175.99(18) . 4_575
C10 C11 N12 N13 0.6(3) . .
C11 C10 C14 N13 -0.1(3) . .
C11 C10 C14 C15 179.1(3) . .
C11 N12 N13 C14 -0.7(3) . .
N12 Co1 N2 N3 -99.71(19) 4_676 .
N12 Co1 N2 C6 69.8(2) 4_676 .
N12 Co1 O17 C18 -26.2(2) 4_676 .
N12 N13 C14 C10 0.5(3) . .
N12 N13 C14 C15 -178.9(2) . .
C14 C10 C11 N12 -0.3(3) . .
C14 C10 C11 C16 -178.5(3) . .
C16 C11 N12 Co1 -5.6(4) . 4_575
C16 C11 N12 N13 178.9(2) . .
O17 Co1 N2 N3 134.87(18) . .
O17 Co1 N2 C6 -55.6(2) . .
O17 C18 C20 C21 -173.9(2) . .
O17 C18 C20 C25 9.2(4) . .
C18 C20 C21 C22 -176.2(3) . .
C18 C20 C25 C24 175.6(3) . .
O19 C18 C20 C21 7.7(4) . .
O19 C18 C20 C25 -169.2(3) . .
C20 C21 C22 C23 0.1(4) . .
C21 C20 C25 C24 -1.2(4) . .
C21 C22 C23 C24 -0.6(5) . .
C22 C23 C24 C25 0.1(4) . .
C22 C23 C24 C26 -178.8(3) . .
C23 C24 C25 C20 0.8(4) . .
C23 C24 C26 N27 -137.2(3) . .
C24 C26 N27 C28 -175.1(3) . .
C24 C26 N27 C29 63.7(3) . .
C25 C20 C21 C22 0.7(4) . .
C25 C24 C26 N27 43.9(4) . .
C26 C24 C25 C20 179.7(3) . .
C26 N27 C28 C29 177.6(2) . 3_766
C26 N27 C29 C28 -179.1(2) . 3_766
C28 N27 C29 C28 58.2(3) . 3_766
C29 N27 C28 C29 -58.8(3) . 3_766
